data_4034797
loop_
_publ_author_name
'Li, Guangfeng'
'Chen, Yijing'
'Qiao, Yanjun'
'Lu, Yifan'
'Zhou, Gang'

_publ_section_title
;
 Charge Transfer Switching in Donor-Acceptor Systems Based on BN-Fused
 Naphthalimides.
;
_journal_issue 10
_journal_name_full 'The Journal of organic chemistry'
_journal_page_first 5577
_journal_page_last 5587
_journal_paper_doi 10.1021/acs.joc.8b00597
_journal_volume 83
_journal_year 2018
_chemical_formula_moiety 'C96 H80.99 B2 N6 O4 S2'
_chemical_formula_sum 'C96 H80.99 B2 N6 O4 S2'
_chemical_formula_weight 1468.40
_space_group_crystal_system triclinic
_space_group_IT_number 2
_space_group_name_Hall '-P 1'
_space_group_name_H-M_alt 'P -1'
_atom_sites_solution_hydrogens mixed
_audit_creation_method SHELXL-2016/6
_cell_angle_alpha 109.218(2)
_cell_angle_beta 95.529(2)
_cell_angle_gamma 96.646(2)
_cell_formula_units_Z 1
_cell_length_a 4.8209(2)
_cell_length_b 19.1877(7)
_cell_length_c 23.9230(8)
_cell_measurement_reflns_used 9931
_cell_measurement_temperature 173(2)
_cell_measurement_theta_max 66.47
_cell_measurement_theta_min 2.47
_cell_volume 2054.13(14)
_computing_cell_refinement 'Bruker SAINT'
_computing_data_collection 'Bruker APEX2'
_computing_data_reduction 'Bruker SAINT'
_computing_molecular_graphics 'Bruker SHELXTL'
_computing_publication_material 'Bruker SHELXTL'
_computing_structure_refinement 'SHELXL-2014 (Sheldrick, 2014)'
_computing_structure_solution 'SHELXS-97 (Sheldrick 2008)'
_diffrn_ambient_temperature 173(2)
_diffrn_measured_fraction_theta_full 0.993
_diffrn_measured_fraction_theta_max 0.993
_diffrn_measurement_device_type 'CCD area detector'
_diffrn_measurement_method 'phi and omega scans'
_diffrn_radiation_type CuK\a
_diffrn_radiation_wavelength 1.54178
_diffrn_reflns_av_R_equivalents 0.0543
_diffrn_reflns_av_unetI/netI 0.0376
_diffrn_reflns_Laue_measured_fraction_full 0.993
_diffrn_reflns_Laue_measured_fraction_max 0.993
_diffrn_reflns_limit_h_max 5
_diffrn_reflns_limit_h_min -5
_diffrn_reflns_limit_k_max 22
_diffrn_reflns_limit_k_min -22
_diffrn_reflns_limit_l_max 28
_diffrn_reflns_limit_l_min -28
_diffrn_reflns_number 34869
_diffrn_reflns_point_group_measured_fraction_full 0.993
_diffrn_reflns_point_group_measured_fraction_max 0.993
_diffrn_reflns_theta_full 66.632
_diffrn_reflns_theta_max 66.632
_diffrn_reflns_theta_min 5.339
_diffrn_source 'sealed tube'
_exptl_absorpt_coefficient_mu 1.020
_exptl_absorpt_correction_type none
_exptl_crystal_colour red
_exptl_crystal_density_diffrn 1.187
_exptl_crystal_description block
_exptl_crystal_F_000 1763
_exptl_crystal_size_max 0.05
_exptl_crystal_size_mid 0.04
_exptl_crystal_size_min 0.03
_refine_diff_density_max 0.350
_refine_diff_density_min -0.291
_refine_diff_density_rms 0.041
_refine_ls_extinction_method none
_refine_ls_goodness_of_fit_ref 1.194
_refine_ls_hydrogen_treatment mixed
_refine_ls_matrix_type full
_refine_ls_number_parameters 529
_refine_ls_number_reflns 7226
_refine_ls_number_restraints 349
_refine_ls_restrained_S_all 1.197
_refine_ls_R_factor_all 0.0703
_refine_ls_R_factor_gt 0.0525
_refine_ls_shift/su_max 0.009
_refine_ls_shift/su_mean 0.000
_refine_ls_structure_factor_coef Fsqd
_refine_ls_weighting_details 'w=1/[\s^2^(Fo^2^)+(0.1000P)^2^] where P=(Fo^2^+2Fc^2^)/3'
_refine_ls_weighting_scheme calc
_refine_ls_wR_factor_gt 0.1578
_refine_ls_wR_factor_ref 0.1711
_reflns_Friedel_coverage 0.000
_reflns_number_gt 5415
_reflns_number_total 7226
_reflns_threshold_expression 'I > 2\s(I)'
_cod_data_source_file jo8b00597_si_002.cif
_cod_data_source_block A
_cod_database_code 4034797
_shelx_shelxl_version_number 2016/6
_shelx_space_group_comment
;
The symmetry employed for this shelxl refinement is uniquely defined
by the following loop, which should always be used as a source of
symmetry information in preference to the above space-group names.
They are only intended as comments.
;

loop_
_space_group_symop_operation_xyz
'x, y, z'
'-x, -y, -z'

loop_
_atom_site_label
_atom_site_type_symbol
_atom_site_fract_x
_atom_site_fract_y
_atom_site_fract_z
_atom_site_U_iso_or_equiv
_atom_site_adp_type
_atom_site_occupancy
_atom_site_site_symmetry_order
_atom_site_calc_flag
_atom_site_refinement_flags_posn
_atom_site_refinement_flags_adp
_atom_site_refinement_flags_occupancy
_atom_site_disorder_assembly
_atom_site_disorder_group
S1 S 0.48871(11) 0.64561(4) 0.72291(3) 0.05883(19) Uani 1 1 d . U . . .
O1 O -0.5424(4) 0.29122(12) 0.72950(9) 0.0731(5) Uani 1 1 d . U . . .
N1 N 1.1092(4) 0.85983(12) 0.58273(8) 0.0557(5) Uani 1 1 d . U . . .
C1 C 1.4523(5) 0.95552(16) 0.57058(11) 0.0626(6) Uani 1 1 d . U . . .
H1 H 1.511053 0.918277 0.538695 0.075 Uiso 1 1 calc R U . . .
B1 B 0.8920(5) 0.65554(15) 0.88260(11) 0.0469(5) Uani 1 1 d . U . . .
O2 O 0.1548(4) 0.35735(9) 0.88655(7) 0.0558(4) Uani 1 1 d . U . . .
N2 N 0.7425(4) 0.59082(10) 0.88804(8) 0.0448(4) Uani 1 1 d . U . . .
C2 C 1.5750(6) 1.02905(17) 0.58610(12) 0.0692(7) Uani 1 1 d . U . . .
H2 H 1.714766 1.042101 0.564332 0.083 Uiso 1 1 calc R U . . .
N3 N -0.1951(4) 0.32487(11) 0.80826(8) 0.0512(4) Uani 1 1 d . U . . .
C3 C 1.4972(6) 1.08362(17) 0.63271(12) 0.0674(7) Uani 1 1 d . U . . .
H3 H 1.581433 1.134304 0.643120 0.081 Uiso 1 1 calc R U . . .
C4 C 1.2956(6) 1.06409(17) 0.66424(12) 0.0683(7) Uani 1 1 d . U . . .
H4 H 1.244041 1.101381 0.697184 0.082 Uiso 1 1 calc R U . . .
C5 C 1.1673(6) 0.99042(15) 0.64827(11) 0.0608(6) Uani 1 1 d . U . . .
H5 H 1.026020 0.977793 0.669904 0.073 Uiso 1 1 calc R U . . .
C6 C 1.2433(5) 0.93509(14) 0.60103(10) 0.0508(5) Uani 1 1 d . U . . .
C7 C 1.0685(5) 0.81496(14) 0.52083(10) 0.0524(5) Uani 1 1 d . U . . .
C8 C 1.1320(5) 0.74273(15) 0.50338(12) 0.0628(6) Uani 1 1 d . U . . .
H8 H 1.197654 0.722727 0.532720 0.075 Uiso 1 1 calc R U . . .
C9 C 1.0997(7) 0.69982(18) 0.44318(13) 0.0752(7) Uani 1 1 d . U . . .
H9 H 1.144331 0.650566 0.431455 0.090 Uiso 1 1 calc R U . . .
C10 C 1.0029(6) 0.72817(17) 0.40006(12) 0.0691(7) Uani 1 1 d . U . . .
H10 H 0.983902 0.698965 0.358821 0.083 Uiso 1 1 calc R U . . .
C11 C 0.9347(5) 0.79870(16) 0.41743(11) 0.0612(6) Uani 1 1 d . U . . .
H11 H 0.864370 0.817961 0.387978 0.073 Uiso 1 1 calc R U . . .
C12 C 0.9669(5) 0.84240(15) 0.47734(10) 0.0559(6) Uani 1 1 d . U . . .
H12 H 0.919285 0.891346 0.488675 0.067 Uiso 1 1 calc R U . . .
C13 C 1.0242(5) 0.82755(15) 0.62485(10) 0.0553(6) Uani 1 1 d . U . . .
C14 C 1.1801(6) 0.84492(17) 0.68066(11) 0.0653(7) Uani 1 1 d . U . . .
H14 H 1.344507 0.881697 0.692433 0.078 Uiso 1 1 calc R U . . .
C15 C 1.0979(6) 0.80897(17) 0.71972(12) 0.0675(7) Uani 1 1 d . U . . .
H15 H 1.207456 0.822045 0.757923 0.081 Uiso 1 1 calc R U . . .
C16 C 0.8611(5) 0.75471(16) 0.70440(11) 0.0583(6) Uani 1 1 d . U . . .
C17 C 0.7031(6) 0.7403(2) 0.64922(13) 0.0766(8) Uani 1 1 d . U . . .
H17 H 0.534508 0.705024 0.637928 0.092 Uiso 1 1 calc R U . . .
C18 C 0.7821(6) 0.7756(2) 0.60999(13) 0.0774(9) Uani 1 1 d . U . . .
H18 H 0.668452 0.763959 0.572419 0.093 Uiso 1 1 calc R U . . .
C19 C 0.7824(5) 0.71425(15) 0.74456(11) 0.0567(6) Uani 1 1 d . U . . .
H19 H 0.783(5) 0.5765(12) 0.9189(10) 0.041(6) Uiso 1 1 d . . . . .
C20 C 0.9175(5) 0.71963(15) 0.79921(11) 0.0549(6) Uani 1 1 d . U . . .
H20 H 1.082630 0.754693 0.818756 0.066 Uiso 1 1 calc R U . . .
C21 C 0.7898(4) 0.66824(14) 0.82437(10) 0.0504(5) Uani 1 1 d . U . . .
C22 C 0.5498(4) 0.62206(14) 0.78703(10) 0.0496(5) Uani 1 1 d . U . . .
C23 C 1.2042(6) 0.78176(14) 0.94569(11) 0.0596(6) Uani 1 1 d . U . . .
H23 H 1.102765 0.804460 0.922186 0.071 Uiso 1 1 calc R U . . .
C24 C 1.4140(6) 0.82598(15) 0.99093(11) 0.0654(6) Uani 1 1 d . U . . .
H24 H 1.454485 0.878111 0.998229 0.078 Uiso 1 1 calc R U . . .
C25 C 1.5655(6) 0.79425(15) 1.02568(11) 0.0621(6) Uani 1 1 d . U . . .
H25 H 1.713241 0.824197 1.056338 0.075 Uiso 1 1 calc R U . . .
C26 C 1.5001(5) 0.71858(14) 1.01541(11) 0.0562(6) Uani 1 1 d . U . . .
H26 H 1.601630 0.696537 1.039431 0.067 Uiso 1 1 calc R U . . .
C27 C 1.2885(5) 0.67517(13) 0.97054(9) 0.0485(5) Uani 1 1 d . U . . .
H27 H 1.244626 0.623459 0.964637 0.058 Uiso 1 1 calc R U . . .
C28 C 1.1347(4) 0.70481(12) 0.93304(9) 0.0464(5) Uani 1 1 d . U . . .
C29 C 0.3963(4) 0.56023(13) 0.79843(9) 0.0465(5) Uani 1 1 d . U . . .
C30 C 0.5112(4) 0.54512(12) 0.84915(9) 0.0438(5) Uani 1 1 d . U . . .
C31 C 0.3925(4) 0.48219(12) 0.86174(9) 0.0451(5) Uani 1 1 d . U . . .
H31 H 0.477611 0.472562 0.895394 0.054 Uiso 1 1 calc R U . . .
C32 C 0.1606(4) 0.43481(12) 0.82736(9) 0.0451(5) Uani 1 1 d . U . . .
C33 C 0.0308(4) 0.44853(13) 0.77685(9) 0.0470(5) Uani 1 1 d . U . . .
C34 C -0.2129(4) 0.39918(14) 0.74194(10) 0.0518(5) Uani 1 1 d . U . . .
C35 C -0.3451(5) 0.41088(16) 0.69256(11) 0.0600(6) Uani 1 1 d . U . . .
H35 H -0.507347 0.377605 0.668794 0.072 Uiso 1 1 calc R U . . .
C36 C -0.2364(5) 0.47201(16) 0.67846(11) 0.0614(6) Uani 1 1 d . U . . .
H36 H -0.326631 0.480419 0.644685 0.074 Uiso 1 1 calc R U . . .
C37 C -0.0017(5) 0.52081(15) 0.71193(10) 0.0560(6) Uani 1 1 d . U . . .
H37 H 0.063148 0.562675 0.701193 0.067 Uiso 1 1 calc R U . . .
C38 C 0.1462(4) 0.51063(13) 0.76190(9) 0.0474(5) Uani 1 1 d . U . . .
C39 C 0.0455(5) 0.37083(12) 0.84342(9) 0.0474(5) Uani 1 1 d . U . . .
C40 C -0.3318(5) 0.33481(15) 0.75804(10) 0.0552(6) Uani 1 1 d . U . . .
C41 C -0.3128(5) 0.26170(13) 0.82565(11) 0.0542(5) Uani 1 1 d . U . . .
H41A H -0.518001 0.248966 0.811244 0.065 Uiso 1 1 calc R U . . .
H41B H -0.286878 0.277326 0.869835 0.065 Uiso 1 1 calc R U . . .
C42 C -0.1773(5) 0.19323(14) 0.80094(11) 0.0571(6) Uani 1 1 d . U . . .
H42A H 0.028365 0.205827 0.814888 0.069 Uiso 1 1 calc R U . . .
H42B H -0.205941 0.176794 0.756710 0.069 Uiso 1 1 calc R U . . .
C43 C -0.2994(5) 0.12990(14) 0.82032(12) 0.0608(6) Uani 1 1 d . U . . .
H43A H -0.257043 0.145453 0.864398 0.073 Uiso 1 1 calc R U . . .
H43B H -0.507186 0.120873 0.809553 0.073 Uiso 1 1 calc R U . . .
C44 C -0.1885(6) 0.05746(15) 0.79272(13) 0.0643(6) Uani 1 1 d . U . . .
H44A H -0.227527 0.042712 0.748647 0.077 Uiso 1 1 calc R U . . .
H44B H 0.018950 0.066581 0.804052 0.077 Uiso 1 1 calc R U . . .
C45 C -0.3093(8) -0.00650(16) 0.81026(15) 0.0869(10) Uani 1 1 d . U . . .
H45A H -0.490771 -0.029461 0.783812 0.104 Uiso 1 1 calc R U . A 1
H45B H -0.181012 -0.044178 0.800529 0.104 Uiso 1 1 calc R U . A 1
C46 C -0.3599(14) 0.0045(3) 0.8686(3) 0.0692(16) Uani 0.498(5) 1 d D U P B 1
H46A H -0.470881 0.045965 0.881033 0.083 Uiso 0.498(5) 1 calc R U P B 1
H46B H -0.177086 0.019918 0.895315 0.083 Uiso 0.498(5) 1 calc R U P B 1
C47 C -0.5147(13) -0.0631(3) 0.8764(3) 0.0708(16) Uani 0.498(5) 1 d D U P B 1
H47A H -0.698856 -0.078232 0.850105 0.085 Uiso 0.498(5) 1 calc R U P B 1
H47B H -0.552227 -0.050190 0.918273 0.085 Uiso 0.498(5) 1 calc R U P B 1
C48 C -0.3535(13) -0.1274(3) 0.8620(3) 0.0731(17) Uani 0.498(5) 1 d . U P B 1
H48A H -0.465441 -0.170678 0.866560 0.110 Uiso 0.498(5) 1 calc R U P B 1
H48B H -0.175122 -0.113575 0.889222 0.110 Uiso 0.498(5) 1 calc R U P B 1
H48C H -0.314317 -0.140140 0.820625 0.110 Uiso 0.498(5) 1 calc R U P B 1
C49 C -0.1171(17) 0.0078(3) 0.8786(3) 0.0790(18) Uani 0.502(5) 1 d . U P B 2
H49A H 0.085159 0.015256 0.874246 0.095 Uiso 0.502(5) 1 calc R U P B 2
H49B H -0.155349 0.055321 0.906966 0.095 Uiso 0.502(5) 1 calc R U P B 2
C51 C 0.0049(18) -0.0251(5) 0.9712(3) 0.098(2) Uani 0.502(5) 1 d . U P B 2
C50 C -0.1614(18) -0.0509(4) 0.9076(4) 0.096(2) Uani 0.502(5) 1 d . U P B 2
H50A H -0.100549 -0.097315 0.882650 0.116 Uiso 0.502(5) 1 calc R U P B 2
H50B H -0.364928 -0.062373 0.909669 0.116 Uiso 0.502(5) 1 calc R U P B 2

loop_
_atom_site_aniso_label
_atom_site_aniso_U_11
_atom_site_aniso_U_22
_atom_site_aniso_U_33
_atom_site_aniso_U_23
_atom_site_aniso_U_13
_atom_site_aniso_U_12
S1 0.0440(3) 0.0925(5) 0.0562(3) 0.0462(3) 0.0083(2) 0.0124(3)
O1 0.0555(10) 0.0854(13) 0.0674(11) 0.0224(10) -0.0059(9) -0.0089(9)
N1 0.0561(11) 0.0734(13) 0.0473(10) 0.0318(9) 0.0146(8) 0.0094(10)
C1 0.0547(13) 0.0809(17) 0.0543(13) 0.0258(12) 0.0154(11) 0.0045(12)
B1 0.0439(12) 0.0586(15) 0.0447(12) 0.0230(11) 0.0140(10) 0.0118(11)
O2 0.0638(9) 0.0545(9) 0.0465(8) 0.0183(7) 0.0015(7) 0.0009(7)
N2 0.0432(9) 0.0568(11) 0.0390(9) 0.0220(8) 0.0072(7) 0.0085(8)
C2 0.0597(14) 0.0885(19) 0.0608(15) 0.0329(14) 0.0107(12) -0.0068(14)
N3 0.0421(9) 0.0598(11) 0.0476(10) 0.0136(8) 0.0093(8) 0.0034(8)
C3 0.0667(15) 0.0780(17) 0.0635(15) 0.0366(14) 0.0018(12) 0.0046(13)
C4 0.0748(16) 0.0772(18) 0.0584(14) 0.0268(13) 0.0133(13) 0.0199(14)
C5 0.0638(14) 0.0757(17) 0.0529(13) 0.0302(12) 0.0201(11) 0.0161(13)
C6 0.0469(11) 0.0695(15) 0.0441(11) 0.0288(11) 0.0088(9) 0.0120(10)
C7 0.0423(11) 0.0698(15) 0.0519(12) 0.0286(11) 0.0119(9) 0.0086(10)
C8 0.0592(14) 0.0707(16) 0.0648(15) 0.0316(13) 0.0044(12) 0.0137(12)
C9 0.0767(17) 0.0742(18) 0.0740(18) 0.0237(14) 0.0058(14) 0.0191(15)
C10 0.0605(15) 0.0843(19) 0.0566(14) 0.0178(13) 0.0076(12) 0.0080(14)
C11 0.0514(13) 0.0872(18) 0.0517(13) 0.0327(12) 0.0093(10) 0.0100(12)
C12 0.0533(12) 0.0725(15) 0.0528(13) 0.0317(11) 0.0162(10) 0.0162(11)
C13 0.0478(12) 0.0799(16) 0.0543(13) 0.0409(12) 0.0149(10) 0.0135(11)
C14 0.0645(15) 0.0829(18) 0.0571(14) 0.0390(13) 0.0076(12) 0.0017(13)
C15 0.0686(16) 0.0878(19) 0.0583(14) 0.0448(14) 0.0052(12) 0.0049(14)
C16 0.0452(12) 0.0876(17) 0.0605(14) 0.0463(13) 0.0146(10) 0.0159(12)
C17 0.0506(13) 0.122(2) 0.0735(17) 0.0628(17) 0.0014(12) -0.0051(14)
C18 0.0516(14) 0.128(3) 0.0689(16) 0.0639(18) 0.0004(12) -0.0034(15)
C19 0.0458(12) 0.0817(17) 0.0602(13) 0.0444(13) 0.0140(10) 0.0144(11)
C20 0.0452(11) 0.0755(16) 0.0562(13) 0.0376(12) 0.0106(10) 0.0101(11)
C21 0.0427(11) 0.0678(14) 0.0514(12) 0.0318(11) 0.0120(9) 0.0128(10)
C22 0.0408(11) 0.0723(14) 0.0458(11) 0.0299(10) 0.0107(9) 0.0165(10)
C23 0.0692(15) 0.0621(15) 0.0551(13) 0.0289(11) 0.0127(12) 0.0116(12)
C24 0.0810(17) 0.0567(14) 0.0555(14) 0.0190(11) 0.0084(13) 0.0012(13)
C25 0.0603(14) 0.0693(16) 0.0512(13) 0.0173(11) 0.0064(11) -0.0005(12)
C26 0.0538(13) 0.0657(15) 0.0516(12) 0.0215(11) 0.0094(10) 0.0136(11)
C27 0.0489(11) 0.0547(12) 0.0454(11) 0.0207(9) 0.0113(9) 0.0083(10)
C28 0.0443(11) 0.0549(12) 0.0466(11) 0.0236(9) 0.0135(9) 0.0096(9)
C29 0.0383(10) 0.0650(13) 0.0434(11) 0.0255(10) 0.0100(9) 0.0126(10)
C30 0.0376(10) 0.0562(12) 0.0401(10) 0.0183(9) 0.0086(8) 0.0092(9)
C31 0.0453(11) 0.0568(12) 0.0381(10) 0.0212(9) 0.0091(9) 0.0103(10)
C32 0.0409(10) 0.0561(12) 0.0380(10) 0.0145(9) 0.0082(8) 0.0090(9)
C33 0.0380(10) 0.0636(13) 0.0396(10) 0.0152(9) 0.0106(8) 0.0124(10)
C34 0.0402(11) 0.0686(14) 0.0441(11) 0.0158(10) 0.0076(9) 0.0083(10)
C35 0.0425(11) 0.0840(17) 0.0485(12) 0.0173(12) 0.0015(10) 0.0104(11)
C36 0.0495(13) 0.0884(18) 0.0489(12) 0.0271(12) 0.0006(10) 0.0155(13)
C37 0.0459(12) 0.0785(16) 0.0487(12) 0.0274(11) 0.0069(10) 0.0132(11)
C38 0.0367(10) 0.0681(14) 0.0408(10) 0.0202(10) 0.0099(8) 0.0134(10)
C39 0.0472(11) 0.0521(12) 0.0405(11) 0.0122(9) 0.0097(9) 0.0061(10)
C40 0.0418(11) 0.0722(15) 0.0465(12) 0.0140(11) 0.0064(10) 0.0074(11)
C41 0.0459(11) 0.0588(14) 0.0538(12) 0.0149(10) 0.0130(10) 0.0002(10)
C42 0.0466(12) 0.0649(15) 0.0568(13) 0.0161(11) 0.0141(10) 0.0058(11)
C43 0.0494(12) 0.0618(15) 0.0638(14) 0.0127(11) 0.0153(11) 0.0004(11)
C44 0.0578(14) 0.0705(16) 0.0692(15) 0.0245(13) 0.0207(12) 0.0171(12)
C45 0.097(2) 0.0530(15) 0.095(2) 0.0040(14) 0.0360(18) -0.0006(15)
C46 0.075(4) 0.058(3) 0.066(3) 0.011(2) 0.018(3) -0.002(3)
C47 0.077(3) 0.076(3) 0.065(3) 0.030(3) 0.019(3) 0.008(3)
C48 0.065(3) 0.075(4) 0.087(4) 0.038(3) 0.014(3) 0.009(3)
C49 0.098(5) 0.063(3) 0.074(4) 0.020(3) 0.016(3) 0.011(3)
C51 0.106(5) 0.105(5) 0.088(4) 0.037(4) 0.004(4) 0.030(4)
C50 0.106(5) 0.083(4) 0.109(5) 0.044(4) 0.012(4) 0.020(4)

loop_
_atom_type_symbol
_atom_type_description
_atom_type_scat_dispersion_real
_atom_type_scat_dispersion_imag
_atom_type_scat_source
C C 0.0181 0.0091 'International Tables Vol C Tables 4.2.6.8 and 6.1.1.4'
H H 0.0000 0.0000 'International Tables Vol C Tables 4.2.6.8 and 6.1.1.4'
N N 0.0311 0.0180 'International Tables Vol C Tables 4.2.6.8 and 6.1.1.4'
O O 0.0492 0.0322 'International Tables Vol C Tables 4.2.6.8 and 6.1.1.4'
Cl Cl 0.3639 0.7018 'International Tables Vol C Tables 4.2.6.8 and 6.1.1.4'
B B 0.0090 0.0039 'International Tables Vol C Tables 4.2.6.8 and 6.1.1.4'
S S 0.3331 0.5567 'International Tables Vol C Tables 4.2.6.8 and 6.1.1.4'

loop_
_geom_angle_atom_site_label_1
_geom_angle_atom_site_label_2
_geom_angle_atom_site_label_3
_geom_angle
_geom_angle_site_symmetry_1
C19 S1 C22 93.16(11) .
C13 N1 C6 121.2(2) .
C13 N1 C7 119.4(2) .
C6 N1 C7 119.38(17) .
C2 C1 C6 120.8(3) .
C2 C1 H1 119.6 .
C6 C1 H1 119.6 .
N2 B1 C21 113.0(2) .
N2 B1 C28 119.65(19) .
C21 B1 C28 127.3(2) .
C30 N2 B1 125.85(19) .
C30 N2 H19 111.8(15) .
B1 N2 H19 122.2(15) .
C3 C2 C1 120.6(2) .
C3 C2 H2 119.7 .
C1 C2 H2 119.7 .
C39 N3 C40 124.1(2) .
C39 N3 C41 117.43(19) .
C40 N3 C41 118.49(19) .
C2 C3 C4 119.3(3) .
C2 C3 H3 120.4 .
C4 C3 H3 120.4 .
C3 C4 C5 120.5(3) .
C3 C4 H4 119.7 .
C5 C4 H4 119.7 .
C6 C5 C4 120.5(2) .
C6 C5 H5 119.7 .
C4 C5 H5 119.7 .
C5 C6 C1 118.2(2) .
C5 C6 N1 121.6(2) .
C1 C6 N1 120.2(2) .
C12 C7 C8 119.0(2) .
C12 C7 N1 121.0(2) .
C8 C7 N1 120.0(2) .
C9 C8 C7 120.0(2) .
C9 C8 H8 120.0 .
C7 C8 H8 120.0 .
C10 C9 C8 120.5(3) .
C10 C9 H9 119.7 .
C8 C9 H9 119.7 .
C11 C10 C9 119.3(3) .
C11 C10 H10 120.4 .
C9 C10 H10 120.4 .
C10 C11 C12 120.9(2) .
C10 C11 H11 119.5 .
C12 C11 H11 119.5 .
C11 C12 C7 120.2(2) .
C11 C12 H12 119.9 .
C7 C12 H12 119.9 .
C18 C13 C14 118.2(2) .
C18 C13 N1 119.6(2) .
C14 C13 N1 122.2(2) .
C13 C14 C15 120.6(3) .
C13 C14 H14 119.7 .
C15 C14 H14 119.7 .
C16 C15 C14 121.8(2) .
C16 C15 H15 119.1 .
C14 C15 H15 119.1 .
C15 C16 C17 116.5(2) .
C15 C16 C19 121.7(2) .
C17 C16 C19 121.8(2) .
C18 C17 C16 122.3(3) .
C18 C17 H17 118.9 .
C16 C17 H17 118.9 .
C13 C18 C17 120.6(2) .
C13 C18 H18 119.7 .
C17 C18 H18 119.7 .
C20 C19 C16 129.5(2) .
C20 C19 S1 110.37(17) .
C16 C19 S1 120.07(19) .
C19 C20 C21 114.5(2) .
C19 C20 H20 122.8 .
C21 C20 H20 122.8 .
C22 C21 C20 112.1(2) .
C22 C21 B1 119.1(2) .
C20 C21 B1 128.6(2) .
C21 C22 C29 123.89(19) .
C21 C22 S1 109.85(16) .
C29 C22 S1 126.02(18) .
C24 C23 C28 122.6(2) .
C24 C23 H23 118.7 .
C28 C23 H23 118.7 .
C23 C24 C25 119.8(2) .
C23 C24 H24 120.1 .
C25 C24 H24 120.1 .
C26 C25 C24 119.4(2) .
C26 C25 H25 120.3 .
C24 C25 H25 120.3 .
C27 C26 C25 120.2(2) .
C27 C26 H26 119.9 .
C25 C26 H26 119.9 .
C26 C27 C28 122.2(2) .
C26 C27 H27 118.9 .
C28 C27 H27 118.9 .
C23 C28 C27 115.7(2) .
C23 C28 B1 122.2(2) .
C27 C28 B1 122.1(2) .
C30 C29 C22 115.81(19) .
C30 C29 C38 117.46(19) .
C22 C29 C38 126.67(19) .
N2 C30 C31 117.50(18) .
N2 C30 C29 121.80(19) .
C31 C30 C29 120.70(19) .
C32 C31 C30 122.27(19) .
C32 C31 H31 118.9 .
C30 C31 H31 118.9 .
C31 C32 C33 119.5(2) .
C31 C32 C39 119.49(19) .
C33 C32 C39 120.99(19) .
C34 C33 C32 118.8(2) .
C34 C33 C38 121.1(2) .
C32 C33 C38 120.1(2) .
C35 C34 C33 120.4(2) .
C35 C34 C40 119.0(2) .
C33 C34 C40 120.6(2) .
C34 C35 C36 118.7(2) .
C34 C35 H35 120.6 .
C36 C35 H35 120.6 .
C37 C36 C35 121.8(2) .
C37 C36 H36 119.1 .
C35 C36 H36 119.1 .
C36 C37 C38 122.0(2) .
C36 C37 H37 119.0 .
C38 C37 H37 119.0 .
C37 C38 C33 116.0(2) .
C37 C38 C29 124.1(2) .
C33 C38 C29 119.89(19) .
O2 C39 N3 119.8(2) .
O2 C39 C32 122.3(2) .
N3 C39 C32 117.88(19) .
O1 C40 N3 119.6(2) .
O1 C40 C34 122.8(2) .
N3 C40 C34 117.6(2) .
N3 C41 C42 112.95(18) .
N3 C41 H41A 109.0 .
C42 C41 H41A 109.0 .
N3 C41 H41B 109.0 .
C42 C41 H41B 109.0 .
H41A C41 H41B 107.8 .
C41 C42 C43 111.64(19) .
C41 C42 H42A 109.3 .
C43 C42 H42A 109.3 .
C41 C42 H42B 109.3 .
C43 C42 H42B 109.3 .
H42A C42 H42B 108.0 .
C44 C43 C42 114.1(2) .
C44 C43 H43A 108.7 .
C42 C43 H43A 108.7 .
C44 C43 H43B 108.7 .
C42 C43 H43B 108.7 .
H43A C43 H43B 107.6 .
C45 C44 C43 115.2(2) .
C45 C44 H44A 108.5 .
C43 C44 H44A 108.5 .
C45 C44 H44B 108.5 .
C43 C44 H44B 108.5 .
H44A C44 H44B 107.5 .
C46 C45 C44 120.9(3) .
C44 C45 C49 104.3(3) .
C46 C45 H45A 107.1 .
C44 C45 H45A 107.1 .
C46 C45 H45B 107.1 .
C44 C45 H45B 107.1 .
H45A C45 H45B 106.8 .
C45 C46 C47 113.7(4) .
C45 C46 H46A 108.8 .
C47 C46 H46A 108.8 .
C45 C46 H46B 108.8 .
C47 C46 H46B 108.8 .
H46A C46 H46B 107.7 .
C46 C47 C48 112.5(5) .
C46 C47 H47A 109.1 .
C48 C47 H47A 109.1 .
C46 C47 H47B 109.1 .
C48 C47 H47B 109.1 .
H47A C47 H47B 107.8 .
C47 C48 H48A 109.5 .
C47 C48 H48B 109.5 .
H48A C48 H48B 109.5 .
C47 C48 H48C 109.5 .
H48A C48 H48C 109.5 .
H48B C48 H48C 109.5 .
C50 C49 C45 119.2(5) .
C50 C49 H49A 107.5 .
C45 C49 H49A 107.5 .
C50 C49 H49B 107.5 .
C45 C49 H49B 107.5 .
H49A C49 H49B 107.0 .
C51 C51 C50 139.2(9) 2_557
C49 C50 C51 112.0(7) .
C49 C50 H50A 109.2 .
C51 C50 H50A 109.2 .
C49 C50 H50B 109.2 .
C51 C50 H50B 109.2 .
H50A C50 H50B 107.9 .

loop_
_geom_bond_atom_site_label_1
_geom_bond_atom_site_label_2
_geom_bond_distance
_geom_bond_site_symmetry_2
S1 C19 1.728(3) .
S1 C22 1.745(2) .
O1 C40 1.221(3) .
N1 C13 1.414(3) .
N1 C6 1.417(3) .
N1 C7 1.428(3) .
C1 C2 1.378(4) .
C1 C6 1.392(3) .
C1 H1 0.9500 .
B1 N2 1.413(3) .
B1 C21 1.537(3) .
B1 C28 1.562(4) .
O2 C39 1.229(3) .
N2 C30 1.384(3) .
N2 H19 0.88(2) .
C2 C3 1.372(4) .
C2 H2 0.9500 .
N3 C39 1.385(3) .
N3 C40 1.393(3) .
N3 C41 1.477(3) .
C3 C4 1.377(4) .
C3 H3 0.9500 .
C4 C5 1.387(4) .
C4 H4 0.9500 .
C5 C6 1.385(3) .
C5 H5 0.9500 .
C7 C12 1.386(3) .
C7 C8 1.390(4) .
C8 C9 1.387(4) .
C8 H8 0.9500 .
C9 C10 1.383(4) .
C9 H9 0.9500 .
C10 C11 1.368(4) .
C10 H10 0.9500 .
C11 C12 1.385(4) .
C11 H11 0.9500 .
C12 H12 0.9500 .
C13 C18 1.378(4) .
C13 C14 1.383(4) .
C14 C15 1.392(3) .
C14 H14 0.9500 .
C15 C16 1.384(4) .
C15 H15 0.9500 .
C16 C17 1.385(4) .
C16 C19 1.471(3) .
C17 C18 1.383(3) .
C17 H17 0.9500 .
C18 H18 0.9500 .
C19 C20 1.369(3) .
C20 C21 1.427(3) .
C20 H20 0.9500 .
C21 C22 1.401(3) .
C22 C29 1.442(3) .
C23 C24 1.378(4) .
C23 C28 1.398(3) .
C23 H23 0.9500 .
C24 C25 1.384(4) .
C24 H24 0.9500 .
C25 C26 1.383(4) .
C25 H25 0.9500 .
C26 C27 1.375(3) .
C26 H26 0.9500 .
C27 C28 1.408(3) .
C27 H27 0.9500 .
C29 C30 1.415(3) .
C29 C38 1.452(3) .
C30 C31 1.410(3) .
C31 C32 1.360(3) .
C31 H31 0.9500 .
C32 C33 1.422(3) .
C32 C39 1.469(3) .
C33 C34 1.417(3) .
C33 C38 1.422(3) .
C34 C35 1.384(3) .
C34 C40 1.481(4) .
C35 C36 1.384(4) .
C35 H35 0.9500 .
C36 C37 1.373(4) .
C36 H36 0.9500 .
C37 C38 1.413(3) .
C37 H37 0.9500 .
C41 C42 1.505(3) .
C41 H41A 0.9900 .
C41 H41B 0.9900 .
C42 C43 1.515(3) .
C42 H42A 0.9900 .
C42 H42B 0.9900 .
C43 C44 1.513(4) .
C43 H43A 0.9900 .
C43 H43B 0.9900 .
C44 C45 1.498(4) .
C44 H44A 0.9900 .
C44 H44B 0.9900 .
C45 C46 1.390(6) .
C45 C49 1.722(8) .
C45 H45A 0.9900 .
C45 H45B 0.9900 .
C46 C47 1.496(6) .
C46 H46A 0.9900 .
C46 H46B 0.9900 .
C47 C48 1.497(8) .
C47 H47A 0.9900 .
C47 H47B 0.9900 .
C48 H48A 0.9800 .
C48 H48B 0.9800 .
C48 H48C 0.9800 .
C49 C50 1.511(9) .
C49 H49A 0.9900 .
C49 H49B 0.9900 .
C51 C51 1.406(15) 2_557
C51 C50 1.542(11) .
C50 H50A 0.9900 .
C50 H50B 0.9900 .
